data_1521256
loop_
_publ_author_name
'Iwanaga, D.'
'Itoh, M.'
'Inaguma, Y.'

_publ_section_title
;
 Crystal structure and magnetic properties of B-site ordered
 perovskite-type oxides A2 Cu B' O6 (A = Ba, Sr; B'= W, Te)
;
_journal_name_full 'Journal of Solid State Chemistry'
_journal_page_first 291
_journal_page_last 295
_journal_volume 147
_journal_year 1999
_chemical_formula_sum 'Ba2 Cu O6 W'
_chemical_name_systematic 'Ba2 Cu (W O6)'
_space_group_IT_number 87
_symmetry_space_group_name_Hall '-I 4'
_symmetry_space_group_name_H-M 'I 4/m'
_cell_angle_alpha 90
_cell_angle_beta 90
_cell_angle_gamma 90
_cell_formula_units_Z 2
_cell_length_a 5.5642
_cell_length_b 5.5642
_cell_length_c 8.6363
_cell_volume 267.383
_citation_journal_id_ASTM JSSCBI
_cod_data_source_file Iwanaga_JSSCBI_1999_303.cif
_cod_data_source_block Ba2Cu1O6W1
_cod_original_cell_volume 267.3826
_cod_original_formula_sum 'Ba2 Cu1 O6 W1'
_cod_database_code 1521256

loop_
_symmetry_equiv_pos_as_xyz
x,y,z
-y,x,z
-x,-y,z
y,-x,z
-x,-y,-z
y,-x,-z
x,y,-z
-y,x,-z
x+1/2,y+1/2,z+1/2
-y+1/2,x+1/2,z+1/2
-x+1/2,-y+1/2,z+1/2
y+1/2,-x+1/2,z+1/2
-x+1/2,-y+1/2,-z+1/2
y+1/2,-x+1/2,-z+1/2
x+1/2,y+1/2,-z+1/2
-y+1/2,x+1/2,-z+1/2

loop_
_atom_site_label
_atom_site_type_symbol
_atom_site_fract_x
_atom_site_fract_y
_atom_site_fract_z
_atom_site_occupancy
_atom_site_U_iso_or_equiv
Ba1 Ba+2 0 0.5 0.25 1 0.0
Cu1 Cu+2 0 0 0 1 0.0
W1 W+6 0 0 0.5 1 0.0
O2 O-2 0.272 0.238 0 1 0.0
O1 O-2 0 0 0.28 1 0.0
